data_4515099
loop_
_publ_author_name
'Sherstobitova, Tatiana'
'Maryunina, Kseniya'
'Tolstikov, Svyatoslav'
'Letyagin, Gleb'
'Romanenko, Galina'
'Nishihara, Sadafumi'
'Inoue, Katsuya'

_publ_section_title
;
 Ligand Structure Effects on Molecular Assembly and Magnetic Properties of
 Copper(II) Complexes with 3-Pyridyl-Substituted Nitronyl Nitroxide
 Derivatives
;
_journal_issue 17
_journal_name_full 'ACS Omega'
_journal_page_first 17160
_journal_paper_doi 10.1021/acsomega.9b01575
_journal_volume 4
_journal_year 2019
_chemical_formula_sum 'C22 H17 Br Cu F12 N3 O6'
_chemical_formula_weight 790.83
_space_group_crystal_system monoclinic
_space_group_IT_number 14
_space_group_name_Hall '-P 2ybc'
_space_group_name_H-M_alt 'P 1 21/c 1'
_symmetry_space_group_name_Hall '-P 2ybc'
_symmetry_space_group_name_H-M 'P 1 21/c 1'
_atom_sites_solution_hydrogens geom
_audit_creation_method SHELXL-2018/3
_cell_angle_alpha 90
_cell_angle_beta 108.159(4)
_cell_angle_gamma 90
_cell_formula_units_Z 4
_cell_length_a 15.772(2)
_cell_length_b 12.6309(17)
_cell_length_c 15.211(2)
_cell_measurement_reflns_used 9949
_cell_measurement_temperature 296(2)
_cell_measurement_theta_max 28.22
_cell_measurement_theta_min 2.82
_cell_volume 2879.3(7)
_computing_cell_refinement 'Bruker SAINT'
_computing_data_collection 'Bruker APEX2'
_computing_data_reduction 'Bruker SAINT'
_computing_molecular_graphics 'Bruker SHELXTL'
_computing_publication_material 'Bruker SHELXTL'
_computing_structure_refinement 'SHELXL-2018/3 (Sheldrick, 2018)'
_computing_structure_solution 'SHELXT 2014/5 (Sheldrick, 2014)'
_diffrn_ambient_temperature 296(2)
_diffrn_measured_fraction_theta_full 0.999
_diffrn_measured_fraction_theta_max 0.990
_diffrn_measurement_device_type 'Bruker APEX-II CCD'
_diffrn_measurement_method '\f and \w scans'
_diffrn_radiation_type MoK\a
_diffrn_radiation_wavelength 0.71073
_diffrn_reflns_av_R_equivalents 0.0531
_diffrn_reflns_av_unetI/netI 0.0366
_diffrn_reflns_Laue_measured_fraction_full 0.999
_diffrn_reflns_Laue_measured_fraction_max 0.990
_diffrn_reflns_limit_h_max 21
_diffrn_reflns_limit_h_min -21
_diffrn_reflns_limit_k_max 16
_diffrn_reflns_limit_k_min -16
_diffrn_reflns_limit_l_max 20
_diffrn_reflns_limit_l_min -20
_diffrn_reflns_number 68066
_diffrn_reflns_point_group_measured_fraction_full 0.999
_diffrn_reflns_point_group_measured_fraction_max 0.990
_diffrn_reflns_theta_full 25.242
_diffrn_reflns_theta_max 28.460
_diffrn_reflns_theta_min 2.762
_exptl_absorpt_coefficient_mu 2.267
_exptl_absorpt_correction_T_max 0.876
_exptl_absorpt_correction_T_min 0.464
_exptl_absorpt_correction_type multi-scan
_exptl_absorpt_process_details 'SADABS (Sheldrick, 2008)'
_exptl_crystal_colour dark-red
_exptl_crystal_density_diffrn 1.824
_exptl_crystal_description prism
_exptl_crystal_F_000 1560
_exptl_crystal_size_max 0.400
_exptl_crystal_size_mid 0.120
_exptl_crystal_size_min 0.060
_exptl_transmission_factor_max 0.7457
_exptl_transmission_factor_min 0.5639
_refine_diff_density_max 0.783
_refine_diff_density_min -0.622
_refine_diff_density_rms 0.073
_refine_ls_extinction_method none
_refine_ls_goodness_of_fit_ref 1.062
_refine_ls_hydrogen_treatment constr
_refine_ls_matrix_type full
_refine_ls_number_parameters 514
_refine_ls_number_reflns 7195
_refine_ls_number_restraints 0
_refine_ls_restrained_S_all 1.062
_refine_ls_R_factor_all 0.0748
_refine_ls_R_factor_gt 0.0428
_refine_ls_shift/su_max 0.001
_refine_ls_shift/su_mean 0.000
_refine_ls_structure_factor_coef Fsqd
_refine_ls_weighting_details 'w=1/[\s^2^(Fo^2^)+(0.0359P)^2^+2.7668P] where P=(Fo^2^+2Fc^2^)/3'
_refine_ls_weighting_scheme calc
_refine_ls_wR_factor_gt 0.0836
_refine_ls_wR_factor_ref 0.0948
_reflns_Friedel_coverage 0.000
_reflns_number_gt 5215
_reflns_number_total 7195
_reflns_threshold_expression 'I > 2\s(I)'
_cod_data_source_file 1916620.cif
_cod_data_source_block ooo
_cod_database_code 4515099
_shelx_shelxl_version_number 2018/3
_shelx_space_group_comment
; 
The symmetry employed for this shelxl refinement is uniquely defined 
by the following loop, which should always be used as a source of 
symmetry information in preference to the above space-group names. 
They are only intended as comments. 
;
_shelx_estimated_absorpt_t_min 0.464
_shelx_estimated_absorpt_t_max 0.876

loop_
_space_group_symop_operation_xyz
'x, y, z'
'-x, y+1/2, -z+1/2'
'-x, -y, -z'
'x, -y-1/2, z-1/2'

loop_
_atom_site_label
_atom_site_type_symbol
_atom_site_fract_x
_atom_site_fract_y
_atom_site_fract_z
_atom_site_U_iso_or_equiv
_atom_site_adp_type
_atom_site_occupancy
_atom_site_site_symmetry_order
_atom_site_calc_flag
_atom_site_refinement_flags_posn
_atom_site_refinement_flags_adp
_atom_site_refinement_flags_occupancy
_atom_site_disorder_assembly
_atom_site_disorder_group
Cu1 Cu 0.68012(2) 0.53789(2) 0.60857(2) 0.02469(9) Uani 1 1 d . . . . .
O1 O 0.70197(13) 0.68987(15) 0.64547(14) 0.0364(4) Uani 1 1 d . . . . .
C1 C 0.7804(3) 0.8503(3) 0.6811(3) 0.0607(10) Uani 1 1 d . . . . .
F1 F 0.8598(11) 0.8868(10) 0.7240(11) 0.107(5) Uani 0.5 1 d . . P A 1
F2 F 0.7560(13) 0.8785(12) 0.6007(12) 0.158(9) Uani 0.5 1 d . . P A 1
F3 F 0.7351(7) 0.8997(10) 0.7293(10) 0.100(5) Uani 0.5 1 d . . P A 1
F1A F 0.8559(12) 0.8806(12) 0.6712(14) 0.165(9) Uani 0.5 1 d . . P A 2
F2A F 0.7209(7) 0.8858(11) 0.6029(12) 0.074(3) Uani 0.5 1 d . . P A 2
F3A F 0.7609(12) 0.8990(11) 0.7443(8) 0.149(7) Uani 0.5 1 d . . P A 2
C2 C 0.7757(2) 0.7292(2) 0.6918(2) 0.0392(7) Uani 1 1 d . . . . .
C3 C 0.8497(2) 0.6801(3) 0.7496(2) 0.0504(8) Uani 1 1 d . . . . .
H3A H 0.901036 0.719816 0.775594 0.060 Uiso 1 1 calc R U . . .
C4 C 0.8506(2) 0.5720(3) 0.7709(2) 0.0419(7) Uani 1 1 d . . . . .
C5 C 0.9390(3) 0.5291(4) 0.8363(4) 0.0743(13) Uani 1 1 d . . . . .
F4 F 1.0114(7) 0.5726(8) 0.8316(9) 0.086(3) Uani 0.5 1 d . . P B 1
F5 F 0.9412(9) 0.5458(13) 0.9228(7) 0.138(7) Uani 0.5 1 d . . P B 1
F6 F 0.9489(11) 0.4290(13) 0.8230(15) 0.174(9) Uani 0.5 1 d . . P B 1
F4A F 1.0008(10) 0.5526(16) 0.8001(15) 0.223(11) Uani 0.5 1 d . . P B 2
F5A F 0.9601(15) 0.5755(12) 0.9157(11) 0.221(13) Uani 0.5 1 d . . P B 2
F6A F 0.9401(9) 0.4323(11) 0.8531(9) 0.081(4) Uani 0.5 1 d . . P B 2
O2 O 0.78930(13) 0.50715(16) 0.74506(14) 0.0405(5) Uani 1 1 d . . . . .
O3 O 0.77484(13) 0.53101(16) 0.54993(15) 0.0411(5) Uani 1 1 d . . . . .
C6 C 0.8925(3) 0.6040(4) 0.5076(4) 0.0820(15) Uani 1 1 d . . . . .
F7 F 0.9112(8) 0.595(3) 0.4386(8) 0.228(11) Uani 0.5 1 d . . P C 1
F8 F 0.9405(12) 0.5415(16) 0.5667(16) 0.130(8) Uani 0.5 1 d . . P C 1
F9 F 0.9311(7) 0.7015(11) 0.5446(19) 0.200(7) Uani 0.5 1 d . . P C 1
F7A F 0.8954(8) 0.5200(6) 0.4461(12) 0.125(5) Uani 0.5 1 d . . P C 2
F8A F 0.9449(11) 0.586(2) 0.5845(12) 0.137(9) Uani 0.5 1 d . . P C 2
F9A F 0.9134(6) 0.6807(8) 0.4642(10) 0.099(4) Uani 0.5 1 d . . P C 2
C7 C 0.7944(2) 0.6050(2) 0.5036(2) 0.0428(7) Uani 1 1 d . . . . .
C8 C 0.7405(2) 0.6820(3) 0.4517(2) 0.0460(8) Uani 1 1 d . . . . .
H8A H 0.765460 0.733108 0.423292 0.055 Uiso 1 1 calc R U . . .
C9 C 0.6490(2) 0.6860(2) 0.43995(19) 0.0352(6) Uani 1 1 d . . . . .
C10 C 0.5974(3) 0.7822(3) 0.3881(3) 0.0578(10) Uani 1 1 d . . . . .
F10 F 0.5724(14) 0.8432(11) 0.4437(7) 0.131(7) Uani 0.5 1 d . . P D 1
F11 F 0.6394(9) 0.8392(17) 0.348(2) 0.188(9) Uani 0.5 1 d . . P D 1
F12 F 0.5223(7) 0.7565(6) 0.3322(9) 0.089(3) Uani 0.5 1 d . . P D 1
F10A F 0.6438(8) 0.8660(6) 0.3961(10) 0.101(6) Uani 0.5 1 d . . P D 2
F11A F 0.5726(17) 0.7640(7) 0.2989(5) 0.139(5) Uani 0.5 1 d . . P D 2
F12A F 0.5297(12) 0.8045(14) 0.412(2) 0.183(10) Uani 0.5 1 d . . P D 2
O4 O 0.60395(13) 0.62124(16) 0.46636(13) 0.0375(5) Uani 1 1 d . . . . .
O1S O 0.64560(12) 0.38965(13) 0.57601(12) 0.0274(4) Uani 1 1 d . . . . .
N1S N 0.67923(14) 0.33208(16) 0.52427(14) 0.0260(5) Uani 1 1 d . . . . .
C1S C 0.74438(19) 0.2444(2) 0.56404(19) 0.0346(6) Uani 1 1 d . . . . .
C2S C 0.8197(2) 0.2854(3) 0.6456(2) 0.0549(9) Uani 1 1 d . . . . .
H2SA H 0.860990 0.229100 0.670608 0.082 Uiso 1 1 calc R U . . .
H2SB H 0.849929 0.341874 0.625397 0.082 Uiso 1 1 calc R U . . .
H2SC H 0.795712 0.311280 0.692275 0.082 Uiso 1 1 calc R U . . .
C3S C 0.6903(3) 0.1602(3) 0.5957(2) 0.0524(9) Uani 1 1 d . . . . .
H3SA H 0.728245 0.101382 0.622059 0.079 Uiso 1 1 calc R U . . .
H3SB H 0.666745 0.190063 0.641270 0.079 Uiso 1 1 calc R U . . .
H3SC H 0.642064 0.136459 0.543576 0.079 Uiso 1 1 calc R U . . .
C4S C 0.77174(19) 0.2128(2) 0.4770(2) 0.0366(6) Uani 1 1 d . . . . .
C5S C 0.8569(2) 0.2640(3) 0.4719(3) 0.0601(10) Uani 1 1 d . . . . .
H5SA H 0.906864 0.235604 0.519730 0.090 Uiso 1 1 calc R U . . .
H5SB H 0.863979 0.249890 0.412620 0.090 Uiso 1 1 calc R U . . .
H5SC H 0.853776 0.339114 0.480256 0.090 Uiso 1 1 calc R U . . .
C6S C 0.7725(3) 0.0942(3) 0.4596(2) 0.0547(9) Uani 1 1 d . . . . .
H6SA H 0.819608 0.061718 0.508054 0.082 Uiso 1 1 calc R U . . .
H6SB H 0.716297 0.064228 0.458646 0.082 Uiso 1 1 calc R U . . .
H6SC H 0.782138 0.081834 0.401183 0.082 Uiso 1 1 calc R U . . .
N2S N 0.69730(15) 0.26173(18) 0.40009(15) 0.0317(5) Uani 1 1 d . . . . .
O2S O 0.68481(15) 0.24070(18) 0.31560(14) 0.0471(5) Uani 1 1 d . . . . .
C7S C 0.64990(17) 0.3326(2) 0.43159(18) 0.0269(5) Uani 1 1 d . . . . .
C8S C 0.57637(17) 0.39650(19) 0.37417(17) 0.0246(5) Uani 1 1 d . . . . .
C9S C 0.49861(16) 0.40246(19) 0.39792(17) 0.0253(5) Uani 1 1 d . . . . .
H9SA H 0.494677 0.364595 0.448942 0.030 Uiso 1 1 calc R U . . .
N3S N 0.42887(13) 0.46109(16) 0.34966(14) 0.0241(4) Uani 1 1 d . . . . .
C10S C 0.43446(17) 0.5169(2) 0.27715(17) 0.0280(6) Uani 1 1 d . . . . .
H10A H 0.387209 0.560266 0.245308 0.034 Uiso 1 1 calc R U . . .
C11S C 0.50945(18) 0.5112(2) 0.24873(17) 0.0300(6) Uani 1 1 d . . . . .
BrS Br 0.51169(2) 0.58604(3) 0.14203(2) 0.05433(12) Uani 1 1 d . . . . .
C12S C 0.58174(18) 0.4509(2) 0.29670(18) 0.0302(6) Uani 1 1 d . . . . .
H12A H 0.632386 0.446632 0.277900 0.036 Uiso 1 1 calc R U . . .

loop_
_atom_site_aniso_label
_atom_site_aniso_U_11
_atom_site_aniso_U_22
_atom_site_aniso_U_33
_atom_site_aniso_U_23
_atom_site_aniso_U_13
_atom_site_aniso_U_12
Cu1 0.02218(15) 0.02411(15) 0.02674(16) 0.00117(13) 0.00613(12) 0.00192(13)
O1 0.0342(11) 0.0284(10) 0.0424(11) 0.0003(8) 0.0060(9) -0.0003(8)
C1 0.061(3) 0.0374(19) 0.078(3) -0.003(2) 0.014(2) -0.0117(18)
F1 0.073(6) 0.036(4) 0.193(11) -0.015(6) 0.016(7) -0.029(3)
F2 0.34(3) 0.049(6) 0.072(7) 0.018(5) 0.039(14) -0.033(13)
F3 0.086(5) 0.048(5) 0.184(13) -0.011(6) 0.069(6) 0.014(3)
F1A 0.079(8) 0.074(8) 0.36(3) 0.093(12) 0.087(15) -0.005(6)
F2A 0.086(4) 0.030(3) 0.089(7) 0.015(3) 0.002(3) 0.004(3)
F3A 0.299(19) 0.058(6) 0.060(4) -0.024(4) 0.012(8) 0.035(9)
C2 0.0405(17) 0.0314(15) 0.0455(17) -0.0032(13) 0.0133(14) -0.0077(13)
C3 0.0372(17) 0.0420(18) 0.061(2) 0.0009(16) -0.0003(15) -0.0151(14)
C4 0.0341(16) 0.0454(17) 0.0385(16) 0.0051(13) 0.0002(13) -0.0084(14)
C5 0.042(2) 0.071(3) 0.087(3) 0.027(3) -0.012(2) -0.014(2)
F4 0.025(3) 0.087(4) 0.115(6) 0.036(4) -0.023(3) -0.028(3)
F5 0.101(6) 0.234(19) 0.053(6) 0.064(9) -0.014(5) -0.015(8)
F6 0.071(8) 0.067(8) 0.30(2) -0.018(10) -0.065(11) 0.016(6)
F4A 0.052(7) 0.34(2) 0.27(2) 0.214(17) 0.042(9) 0.065(9)
F5A 0.27(2) 0.091(6) 0.152(14) -0.028(7) -0.155(14) 0.021(9)
F6A 0.047(4) 0.069(8) 0.105(5) 0.054(6) -0.007(3) 0.005(4)
O2 0.0357(11) 0.0379(11) 0.0392(11) 0.0073(9) -0.0009(9) -0.0079(9)
O3 0.0388(11) 0.0371(11) 0.0544(13) 0.0141(10) 0.0245(10) 0.0122(9)
C6 0.056(3) 0.087(4) 0.121(5) 0.042(3) 0.053(3) 0.016(3)
F7 0.083(7) 0.52(4) 0.112(8) 0.08(2) 0.080(7) 0.089(19)
F8 0.044(7) 0.147(10) 0.21(2) 0.093(11) 0.057(10) 0.040(6)
F9 0.057(5) 0.150(10) 0.41(2) -0.052(14) 0.093(10) -0.039(6)
F7A 0.121(7) 0.099(5) 0.213(14) 0.015(6) 0.138(9) 0.036(4)
F8A 0.038(5) 0.27(3) 0.088(6) 0.058(12) 0.007(4) 0.003(11)
F9A 0.062(4) 0.091(5) 0.170(10) 0.052(6) 0.073(6) 0.001(4)
C7 0.0378(17) 0.0444(18) 0.0549(19) 0.0096(15) 0.0269(15) 0.0073(14)
C8 0.0484(19) 0.0421(17) 0.056(2) 0.0180(15) 0.0284(16) 0.0033(15)
C9 0.0436(17) 0.0338(15) 0.0280(14) 0.0053(12) 0.0107(13) 0.0038(13)
C10 0.058(2) 0.050(2) 0.057(2) 0.0195(18) 0.006(2) 0.0087(18)
F10 0.200(16) 0.083(7) 0.086(5) -0.012(5) 0.011(8) 0.095(9)
F11 0.119(11) 0.178(15) 0.30(2) 0.207(14) 0.114(13) 0.067(10)
F12 0.081(5) 0.068(4) 0.079(6) 0.006(5) -0.034(4) 0.022(4)
F10A 0.102(8) 0.023(2) 0.129(9) 0.014(4) -0.035(8) -0.006(3)
F11A 0.266(16) 0.072(5) 0.036(4) 0.015(3) -0.018(5) 0.037(9)
F12A 0.125(10) 0.125(12) 0.36(3) 0.143(15) 0.160(15) 0.089(8)
O4 0.0368(11) 0.0401(11) 0.0346(11) 0.0048(9) 0.0097(9) -0.0006(9)
O1S 0.0299(10) 0.0251(9) 0.0277(9) -0.0037(7) 0.0098(8) 0.0021(7)
N1S 0.0268(11) 0.0240(10) 0.0256(11) 0.0002(9) 0.0059(9) 0.0056(9)
C1S 0.0360(15) 0.0287(14) 0.0333(15) -0.0004(11) 0.0026(12) 0.0127(12)
C2S 0.051(2) 0.055(2) 0.0421(18) -0.0096(15) -0.0098(15) 0.0251(17)
C3S 0.076(2) 0.0353(17) 0.049(2) 0.0093(14) 0.0243(18) 0.0131(17)
C4S 0.0307(15) 0.0367(15) 0.0388(16) -0.0023(13) 0.0056(12) 0.0120(12)
C5S 0.0341(18) 0.076(3) 0.068(2) 0.001(2) 0.0136(17) 0.0084(17)
C6S 0.070(2) 0.0382(18) 0.053(2) -0.0043(15) 0.0145(18) 0.0244(17)
N2S 0.0307(12) 0.0341(12) 0.0287(12) -0.0028(9) 0.0070(10) 0.0076(10)
O2S 0.0525(13) 0.0560(14) 0.0337(11) -0.0065(10) 0.0146(10) 0.0168(11)
C7S 0.0246(13) 0.0254(13) 0.0308(14) -0.0008(11) 0.0088(11) 0.0026(10)
C8S 0.0238(12) 0.0230(12) 0.0255(12) -0.0025(10) 0.0052(10) 0.0017(10)
C9S 0.0255(13) 0.0254(13) 0.0239(12) 0.0000(10) 0.0062(10) 0.0022(10)
N3S 0.0230(10) 0.0218(10) 0.0254(10) -0.0017(9) 0.0046(8) 0.0002(9)
C10S 0.0269(13) 0.0274(14) 0.0261(13) 0.0026(10) 0.0032(10) 0.0035(10)
C11S 0.0356(15) 0.0295(14) 0.0232(12) 0.0051(11) 0.0066(11) 0.0002(11)
BrS 0.0559(2) 0.0659(2) 0.04478(19) 0.02732(16) 0.02078(16) 0.00701(17)
C12S 0.0289(14) 0.0354(15) 0.0280(13) -0.0011(11) 0.0114(11) 0.0007(11)

loop_
_atom_type_symbol
_atom_type_description
_atom_type_scat_dispersion_real
_atom_type_scat_dispersion_imag
_atom_type_scat_source
C C 0.0033 0.0016 'International Tables Vol C Tables 4.2.6.8 and 6.1.1.4'
H H 0.0000 0.0000 'International Tables Vol C Tables 4.2.6.8 and 6.1.1.4'
N N 0.0061 0.0033 'International Tables Vol C Tables 4.2.6.8 and 6.1.1.4'
O O 0.0106 0.0060 'International Tables Vol C Tables 4.2.6.8 and 6.1.1.4'
F F 0.0171 0.0103 'International Tables Vol C Tables 4.2.6.8 and 6.1.1.4'
Cu Cu 0.3201 1.2651 'International Tables Vol C Tables 4.2.6.8 and 6.1.1.4'
Br Br -0.2901 2.4595 'International Tables Vol C Tables 4.2.6.8 and 6.1.1.4'

loop_
_geom_angle_atom_site_label_1
_geom_angle_atom_site_label_2
_geom_angle_atom_site_label_3
_geom_angle
_geom_angle_site_symmetry_1
_geom_angle_site_symmetry_3
O3 Cu1 O1S 91.92(8) . .
O3 Cu1 O1 94.64(8) . .
O1S Cu1 O1 173.30(8) . .
O3 Cu1 N3S 171.64(9) . 3_666
O1S Cu1 N3S 83.63(8) . 3_666
O1 Cu1 N3S 89.69(8) . 3_666
O3 Cu1 O2 86.59(8) . .
O1S Cu1 O2 97.95(7) . .
O1 Cu1 O2 83.84(8) . .
N3S Cu1 O2 101.01(8) 3_666 .
O3 Cu1 O4 81.15(8) . .
O1S Cu1 O4 99.85(7) . .
O1 Cu1 O4 79.84(7) . .
N3S Cu1 O4 92.61(8) 3_666 .
O2 Cu1 O4 158.66(7) . .
C2 O1 Cu1 125.78(19) . .
F3A C1 F1A 113.3(11) . .
F2 C1 F1 110.8(12) . .
F2 C1 F3 111.2(11) . .
F1 C1 F3 98.9(9) . .
F3A C1 F2A 104.1(10) . .
F1A C1 F2A 102.2(11) . .
F2 C1 C2 112.7(9) . .
F3A C1 C2 111.9(8) . .
F1A C1 C2 112.3(8) . .
F1 C1 C2 111.6(8) . .
F3 C1 C2 110.8(6) . .
F2A C1 C2 112.4(7) . .
O1 C2 C3 129.2(3) . .
O1 C2 C1 113.5(3) . .
C3 C2 C1 117.2(3) . .
C2 C3 C4 122.3(3) . .
C2 C3 H3A 118.8 . .
C4 C3 H3A 118.8 . .
O2 C4 C3 128.4(3) . .
O2 C4 C5 115.8(3) . .
C3 C4 C5 115.8(3) . .
F6A C5 F5A 105.6(11) . .
F4 C5 F6 104.7(11) . .
F6A C5 F4A 110.2(12) . .
F5A C5 F4A 106.6(13) . .
F4 C5 F5 103.8(9) . .
F6 C5 F5 110.1(11) . .
F6A C5 C4 115.5(7) . .
F4 C5 C4 117.1(6) . .
F5A C5 C4 111.4(9) . .
F6 C5 C4 111.8(8) . .
F4A C5 C4 107.2(8) . .
F5 C5 C4 109.0(7) . .
C4 O2 Cu1 118.15(19) . .
C7 O3 Cu1 124.83(18) . .
F7 C6 F8 108.2(14) . .
F8A C6 F9A 115.3(13) . .
F7 C6 F9 104.1(13) . .
F8 C6 F9 100.1(12) . .
F8A C6 F7A 110.1(12) . .
F9A C6 F7A 99.2(8) . .
F7 C6 C7 119.7(8) . .
F8 C6 C7 114.2(10) . .
F8A C6 C7 114.4(10) . .
F9A C6 C7 113.3(5) . .
F9 C6 C7 108.3(5) . .
F7A C6 C7 102.7(6) . .
O3 C7 C8 129.1(3) . .
O3 C7 C6 113.0(3) . .
C8 C7 C6 117.9(3) . .
C7 C8 C9 122.0(3) . .
C7 C8 H8A 119.0 . .
C9 C8 H8A 119.0 . .
O4 C9 C8 127.8(3) . .
O4 C9 C10 115.2(3) . .
C8 C9 C10 117.1(3) . .
F12A C10 F10A 107.5(10) . .
F11 C10 F12 110.2(10) . .
F11 C10 F10 106.9(11) . .
F12 C10 F10 100.4(7) . .
F12A C10 F11A 109.2(10) . .
F10A C10 F11A 102.9(8) . .
F12A C10 C9 113.1(6) . .
F11 C10 C9 115.2(6) . .
F10A C10 C9 114.3(5) . .
F12 C10 C9 112.2(5) . .
F10 C10 C9 110.9(6) . .
F11A C10 C9 109.4(6) . .
C9 O4 Cu1 114.41(18) . .
N1S O1S Cu1 123.44(15) . .
O1S N1S C7S 124.2(2) . .
O1S N1S C1S 121.7(2) . .
C7S N1S C1S 113.3(2) . .
N1S C1S C2S 109.9(2) . .
N1S C1S C3S 105.1(2) . .
C2S C1S C3S 110.6(3) . .
N1S C1S C4S 100.5(2) . .
C2S C1S C4S 115.3(3) . .
C3S C1S C4S 114.5(2) . .
C1S C2S H2SA 109.5 . .
C1S C2S H2SB 109.5 . .
H2SA C2S H2SB 109.5 . .
C1S C2S H2SC 109.5 . .
H2SA C2S H2SC 109.5 . .
H2SB C2S H2SC 109.5 . .
C1S C3S H3SA 109.5 . .
C1S C3S H3SB 109.5 . .
H3SA C3S H3SB 109.5 . .
C1S C3S H3SC 109.5 . .
H3SA C3S H3SC 109.5 . .
H3SB C3S H3SC 109.5 . .
N2S C4S C5S 105.9(3) . .
N2S C4S C6S 108.4(2) . .
C5S C4S C6S 110.9(3) . .
N2S C4S C1S 101.4(2) . .
C5S C4S C1S 114.6(3) . .
C6S C4S C1S 114.7(3) . .
C4S C5S H5SA 109.5 . .
C4S C5S H5SB 109.5 . .
H5SA C5S H5SB 109.5 . .
C4S C5S H5SC 109.5 . .
H5SA C5S H5SC 109.5 . .
H5SB C5S H5SC 109.5 . .
C4S C6S H6SA 109.5 . .
C4S C6S H6SB 109.5 . .
H6SA C6S H6SB 109.5 . .
C4S C6S H6SC 109.5 . .
H6SA C6S H6SC 109.5 . .
H6SB C6S H6SC 109.5 . .
O2S N2S C7S 124.9(2) . .
O2S N2S C4S 122.6(2) . .
C7S N2S C4S 112.4(2) . .
N1S C7S N2S 108.8(2) . .
N1S C7S C8S 125.6(2) . .
N2S C7S C8S 125.5(2) . .
C9S C8S C12S 119.2(2) . .
C9S C8S C7S 118.5(2) . .
C12S C8S C7S 122.3(2) . .
N3S C9S C8S 122.0(2) . .
N3S C9S H9SA 119.0 . .
C8S C9S H9SA 119.0 . .
C10S N3S C9S 119.4(2) . .
C10S N3S Cu1 122.75(17) . 3_666
C9S N3S Cu1 117.87(17) . 3_666
N3S C10S C11S 120.9(2) . .
N3S C10S H10A 119.5 . .
C11S C10S H10A 119.5 . .
C12S C11S C10S 120.8(2) . .
C12S C11S BrS 119.9(2) . .
C10S C11S BrS 119.33(19) . .
C11S C12S C8S 117.6(2) . .
C11S C12S H12A 121.2 . .
C8S C12S H12A 121.2 . .

loop_
_geom_bond_atom_site_label_1
_geom_bond_atom_site_label_2
_geom_bond_distance
_geom_bond_site_symmetry_2
Cu1 O3 1.9662(19) .
Cu1 O1S 1.9696(18) .
Cu1 O1 1.9996(19) .
Cu1 N3S 2.010(2) 3_666
Cu1 O2 2.2799(19) .
Cu1 O4 2.3688(19) .
O1 C2 1.259(3) .
C1 F2 1.215(17) .
C1 F3A 1.259(12) .
C1 F1A 1.303(16) .
C1 F1 1.303(15) .
C1 F3 1.330(11) .
C1 F2A 1.342(15) .
C1 C2 1.542(5) .
C2 C3 1.372(4) .
C3 C4 1.402(4) .
C3 H3A 0.9300 .
C4 O2 1.234(3) .
C4 C5 1.536(5) .
C5 F6A 1.249(14) .
C5 F4 1.290(12) .
C5 F5A 1.290(16) .
C5 F6 1.298(19) .
C5 F4A 1.295(17) .
C5 F5 1.322(12) .
O3 C7 1.265(4) .
C6 F7 1.180(11) .
C6 F8 1.257(17) .
C6 F8A 1.224(16) .
C6 F9A 1.272(9) .
C6 F9 1.410(12) .
C6 F7A 1.424(13) .
C6 C7 1.531(5) .
C7 C8 1.369(4) .
C8 C9 1.398(4) .
C8 H8A 0.9300 .
C9 O4 1.231(3) .
C9 C10 1.537(4) .
C10 F12A 1.259(11) .
C10 F11 1.258(10) .
C10 F10A 1.271(9) .
C10 F12 1.266(8) .
C10 F10 1.294(10) .
C10 F11A 1.309(8) .
O1S N1S 1.300(3) .
N1S C7S 1.340(3) .
N1S C1S 1.504(3) .
C1S C2S 1.516(4) .
C1S C3S 1.532(4) .
C1S C4S 1.567(4) .
C2S H2SA 0.9600 .
C2S H2SB 0.9600 .
C2S H2SC 0.9600 .
C3S H3SA 0.9600 .
C3S H3SB 0.9600 .
C3S H3SC 0.9600 .
C4S N2S 1.508(3) .
C4S C5S 1.514(5) .
C4S C6S 1.521(4) .
C5S H5SA 0.9600 .
C5S H5SB 0.9600 .
C5S H5SC 0.9600 .
C6S H6SA 0.9600 .
C6S H6SB 0.9600 .
C6S H6SC 0.9600 .
N2S O2S 1.266(3) .
N2S C7S 1.347(3) .
C7S C8S 1.458(3) .
C8S C9S 1.384(3) .
C8S C12S 1.389(4) .
C9S N3S 1.339(3) .
C9S H9SA 0.9300 .
N3S C10S 1.335(3) .
C10S C11S 1.382(4) .
C10S H10A 0.9300 .
C11S C12S 1.376(4) .
C11S BrS 1.888(3) .
C12S H12A 0.9300 .
